data_7230655
loop_
_publ_author_name
'Chen, Xi'
'Dong, Hong-Xia'
'Peng, Hua-Nan'
'Hong, Li-Ming'
'Luo, Dan'
'Zhuang, Gui-Lin'
'Ye, Qing'

_publ_section_title
;
 Three Cd(ii) coordination polymers constructed from a series of
 multidentate ligands derived from cyclotriphosphazene: synthesis,
 structures and luminescence properties
;
_journal_issue 25
_journal_name_full CrystEngComm
_journal_page_first 3535
_journal_paper_doi 10.1039/C8CE00537K
_journal_volume 20
_journal_year 2018
_chemical_formula_moiety 'C84 H64 Cd4 N6 O44 P6'
_chemical_formula_sum 'C84 H64 Cd4 N6 O44 P6'
_chemical_formula_weight 2496.88
_space_group_crystal_system triclinic
_space_group_IT_number 2
_space_group_name_Hall '-P 1'
_space_group_name_H-M_alt 'P -1'
_symmetry_space_group_name_Hall '-P 1'
_symmetry_space_group_name_H-M 'P -1'
_atom_sites_solution_hydrogens mixed
_audit_creation_date 2017-07-31
_audit_creation_method
;
Olex2 1.2-beta
(compiled 2017.07.20 svn.r3457 for OlexSys, GUI svn.r5370)
;
_audit_update_record
;
2017-07-30 deposited with the CCDC.
2018-05-11 downloaded from the CCDC.
;
_cell_angle_alpha 77.744(3)
_cell_angle_beta 80.417(2)
_cell_angle_gamma 89.739(2)
_cell_formula_units_Z 2
_cell_length_a 14.0264(4)
_cell_length_b 14.5761(4)
_cell_length_c 23.3971(7)
_cell_measurement_reflns_used 12239
_cell_measurement_temperature 293(2)
_cell_measurement_theta_max 31.7670
_cell_measurement_theta_min 2.8990
_cell_volume 4606.9(2)
_computing_cell_refinement 'CrysAlisPro 1.171.39.7a (Rigaku OD, 2015)'
_computing_data_collection 'CrysAlisPro 1.171.39.7a (Rigaku OD, 2015)'
_computing_data_reduction 'CrysAlisPro 1.171.39.7a (Rigaku OD, 2015)'
_computing_molecular_graphics 'Olex2 (Dolomanov et al., 2009)'
_computing_publication_material 'Olex2 (Dolomanov et al., 2009)'
_computing_structure_refinement 'ShelXL (Sheldrick, 2015)'
_diffrn_ambient_temperature 293(2)
_diffrn_detector 'CCD plate'
_diffrn_measured_fraction_theta_full 0.999
_diffrn_measured_fraction_theta_max 0.999
_diffrn_measurement_details
;
List of Runs (angles in degrees, time in seconds):

  # Type    Start    End  Width  t~exp~   \w     \q     \k     \f   Frames
#--------------------------------------------------------------------------
  1  \w    -74.00  34.00   1.00   35.00    --   30.00  54.00  30.00  108
  2  \w     82.00 109.00   1.00   35.00    --   30.00  54.00  30.00   27
  3  \w    -73.00  33.00   1.00   35.00    --   30.00  54.00 -90.00  106
  4  \w    -73.00  33.00   1.00   35.00    --   30.00  54.00 150.00  106
;
_diffrn_measurement_device 'two-circle diffractometer'
_diffrn_measurement_device_type 'XtaLAB Mini (JP)'
_diffrn_measurement_method '\w scans'
_diffrn_orient_matrix_type 'CrysAlisPro convention (1999,Acta A55,543-557)'
_diffrn_orient_matrix_UB_11 -0.0088110000
_diffrn_orient_matrix_UB_12 0.0366163000
_diffrn_orient_matrix_UB_13 -0.0236505000
_diffrn_orient_matrix_UB_21 0.0385562000
_diffrn_orient_matrix_UB_22 -0.0151277000
_diffrn_orient_matrix_UB_23 -0.0192069000
_diffrn_orient_matrix_UB_31 -0.0326889000
_diffrn_orient_matrix_UB_32 -0.0302102000
_diffrn_orient_matrix_UB_33 -0.0079114000
_diffrn_radiation_monochromator graphite
_diffrn_radiation_probe x-ray
_diffrn_radiation_type MoK\a
_diffrn_radiation_wavelength 0.71073
_diffrn_reflns_av_R_equivalents 0.0252
_diffrn_reflns_av_unetI/netI 0.0507
_diffrn_reflns_Laue_measured_fraction_full 0.999
_diffrn_reflns_Laue_measured_fraction_max 0.999
_diffrn_reflns_limit_h_max 17
_diffrn_reflns_limit_h_min -17
_diffrn_reflns_limit_k_max 17
_diffrn_reflns_limit_k_min -14
_diffrn_reflns_limit_l_max 28
_diffrn_reflns_limit_l_min -27
_diffrn_reflns_number 27862
_diffrn_reflns_point_group_measured_fraction_full 0.999
_diffrn_reflns_point_group_measured_fraction_max 0.999
_diffrn_reflns_theta_full 26.000
_diffrn_reflns_theta_max 26.000
_diffrn_reflns_theta_min 2.535
_diffrn_source 'fine-focus sealed X-ray tube'
_diffrn_source_type 'Enhance (Mo) X-ray Source'
_diffrn_standards_number 0
_exptl_absorpt_coefficient_mu 1.117
_exptl_absorpt_correction_T_max 1.00000
_exptl_absorpt_correction_T_min 0.81782
_exptl_absorpt_correction_type multi-scan
_exptl_absorpt_process_details
;
CrysAlisPro 1.171.39.7a (Rigaku Oxford Diffraction, 2015)
Empirical absorption correction using spherical harmonics,
 implemented in SCALE3 ABSPACK scaling algorithm.
;
_exptl_crystal_colour colorless
_exptl_crystal_density_diffrn 1.806
_exptl_crystal_description block
_exptl_crystal_F_000 2506
_exptl_crystal_size_max 0.3
_exptl_crystal_size_mid 0.3
_exptl_crystal_size_min 0.2
_refine_diff_density_max 1.430
_refine_diff_density_min -1.033
_refine_diff_density_rms 0.103
_refine_ls_extinction_method none
_refine_ls_goodness_of_fit_ref 1.086
_refine_ls_hydrogen_treatment constr
_refine_ls_matrix_type full
_refine_ls_number_parameters 1305
_refine_ls_number_reflns 18054
_refine_ls_number_restraints 0
_refine_ls_restrained_S_all 1.086
_refine_ls_R_factor_all 0.0661
_refine_ls_R_factor_gt 0.0447
_refine_ls_shift/su_max 0.003
_refine_ls_shift/su_mean 0.000
_refine_ls_structure_factor_coef Fsqd
_refine_ls_weighting_details 'w=1/[\s^2^(Fo^2^)+(0.0375P)^2^+10.1354P] where P=(Fo^2^+2Fc^2^)/3'
_refine_ls_weighting_scheme calc
_refine_ls_wR_factor_gt 0.1016
_refine_ls_wR_factor_ref 0.1176
_reflns_Friedel_coverage 0.000
_reflns_number_gt 13957
_reflns_number_total 18054
_reflns_threshold_expression 'I > 2\s(I)'
_cod_data_source_file c8ce00537k2.cif
_cod_data_source_block 2
_cod_depositor_comments 'Adding full bibliography for 7230653--7230655.cif.'
_cod_database_code 7230655
_shelx_shelxl_version_number 2014/7
_shelx_space_group_comment
;
The symmetry employed for this shelxl refinement is uniquely defined
by the following loop, which should always be used as a source of
symmetry information in preference to the above space-group names.
They are only intended as comments.
;
_reflns_odcompleteness_completeness 99.89
_reflns_odcompleteness_iscentric 1
_reflns_odcompleteness_theta 26.32
_olex2_refinement_description
;
1. Fixed Uiso
 At 1.2 times of:
  All C(H) groups
 At 1.5 times of:
  All O(H,H) groups
2.a Rotating group:
 O7W(H7WA,H7WB), O3W(H3WA,H3WB), O5W(H5WA,H5WB), O1W(H1WA,H1WB), O2W(H2WA,
 H2WB), O6W(H6WA,H6WB), O4W(H4WA,H4WB), O8W(H8WA,H8WB)
2.b Aromatic/amide H refined with riding coordinates:
 C49(H49), C73(H73), C31(H31), C59(H59), C28(H28), C24(H24), C10(H10),
 C80(H80), C3(H3), C56(H56), C26(H26), C35(H35), C21(H21), C42(H42), C66(H66),
 C33(H33), C40(H40), C34(H34), C84(H84), C68(H68), C82(H82), C25(H25), C77(H77),
  C70(H70), C38(H38), C61(H61), C76(H76), C52(H52), C83(H83), C19(H19),
 C63(H63), C39(H39), C14(H14), C75(H75), C5(H5), C7(H7), C69(H69), C17(H17),
 C45(H45), C54(H54), C12(H12), C47(H47), C53(H53), C62(H62), C18(H18), C6(H6),
 C13(H13), C46(H46)
;
_olex2_submission_special_instructions 'No special instructions were received'
_oxdiff_exptl_absorpt_empirical_details
;
Empirical correction (ABSPACK) includes:
- Absorption correction using spherical harmonics
- Frame scaling
- Detector area scaling
;
_oxdiff_exptl_absorpt_empirical_full_max 1.255
_oxdiff_exptl_absorpt_empirical_full_min 0.888

loop_
_space_group_symop_operation_xyz
'x, y, z'
'-x, -y, -z'

loop_
_atom_site_label
_atom_site_type_symbol
_atom_site_fract_x
_atom_site_fract_y
_atom_site_fract_z
_atom_site_U_iso_or_equiv
_atom_site_adp_type
_atom_site_occupancy
_atom_site_site_symmetry_order
_atom_site_calc_flag
_atom_site_refinement_flags_posn
Cd4 Cd 0.55821(3) 0.27693(3) 0.49066(2) 0.03428(10) Uani 1 1 d .
Cd2 Cd 1.05514(3) 0.22325(3) 0.50953(2) 0.03492(10) Uani 1 1 d .
Cd1 Cd 1.23295(3) 0.03972(3) 0.49248(2) 0.03610(10) Uani 1 1 d .
Cd3 Cd 0.72799(3) 0.45661(3) 0.50954(2) 0.03645(10) Uani 1 1 d .
P3 P 1.14180(8) 0.50525(8) 0.19950(5) 0.0252(2) Uani 1 1 d .
P1 P 1.00098(8) 0.37534(8) 0.19795(5) 0.0244(2) Uani 1 1 d .
P2 P 1.12643(8) 0.45276(8) 0.09481(5) 0.0235(2) Uani 1 1 d .
P5 P 0.33000(8) 0.12473(8) 0.80469(5) 0.0250(2) Uani 1 1 d .
P6 P 0.47187(9) -0.00585(8) 0.80318(5) 0.0262(2) Uani 1 1 d .
P4 P 0.39732(9) 0.04624(8) 0.90828(5) 0.0267(3) Uani 1 1 d .
O16 O 1.0844(2) 0.5257(2) 0.04457(14) 0.0314(7) Uani 1 1 d .
O15 O 1.1995(2) 0.4095(2) 0.04910(13) 0.0283(7) Uani 1 1 d .
O14 O 0.9734(2) 0.2721(2) 0.23447(14) 0.0324(7) Uani 1 1 d .
O32 O 0.3232(2) 0.2283(2) 0.76820(15) 0.0346(8) Uani 1 1 d .
O33 O 0.4444(3) 0.0891(2) 0.95403(14) 0.0353(8) Uani 1 1 d .
O11 O 0.6579(2) 0.4050(2) 0.43852(15) 0.0373(8) Uani 1 1 d .
O17 O 1.1063(3) 0.6083(2) 0.20197(15) 0.0361(8) Uani 1 1 d .
O36 O 0.3272(3) -0.0256(2) 0.95866(14) 0.0374(8) Uani 1 1 d .
O35 O 0.2237(2) 0.0868(2) 0.80641(14) 0.0347(8) Uani 1 1 d .
O26 O 0.1240(2) 0.0939(2) 0.56301(15) 0.0374(8) Uani 1 1 d .
O31 O 0.5777(2) -0.0039(2) 0.76713(15) 0.0394(8) Uani 1 1 d .
O10 O 1.0059(3) 0.9196(2) 0.06480(17) 0.0425(9) Uani 1 1 d .
O18 O 0.8959(2) 0.4142(2) 0.19544(14) 0.0345(8) Uani 1 1 d .
O13 O 1.2275(3) 0.5035(2) 0.23583(15) 0.0377(8) Uani 1 1 d .
O34 O 0.4391(3) -0.1082(2) 0.79997(15) 0.0384(8) Uani 1 1 d .
O5 O 0.8955(3) 0.6947(3) 0.42798(16) 0.0458(9) Uani 1 1 d .
O24 O 0.3584(3) -0.1959(3) 0.57322(16) 0.0436(9) Uani 1 1 d .
O25 O 0.2702(3) 0.0697(3) 0.58408(16) 0.0471(9) Uani 1 1 d .
O22 O 0.5883(3) 0.4721(3) 0.56731(18) 0.0553(11) Uani 1 1 d .
O12 O 0.8158(3) 0.4275(3) 0.41800(16) 0.0486(10) Uani 1 1 d .
O7 O 1.2233(3) -0.0097(2) 0.09549(19) 0.0481(10) Uani 1 1 d .
N3 N 1.1833(3) 0.5052(3) 0.13225(16) 0.0275(8) Uani 1 1 d .
O29 O 0.2658(3) -0.4183(2) 0.93196(19) 0.0477(10) Uani 1 1 d .
N6 N 0.4746(3) -0.0072(3) 0.87067(17) 0.0293(8) Uani 1 1 d .
N1 N 1.0616(3) 0.4275(3) 0.23351(16) 0.0285(8) Uani 1 1 d .
O4 O 1.1261(3) 0.0229(3) 0.43452(18) 0.0552(11) Uani 1 1 d .
O8 O 1.1057(3) 0.0744(3) 0.0595(2) 0.0569(12) Uani 1 1 d .
O20 O 0.6349(3) 0.2073(3) 0.56384(17) 0.0566(11) Uani 1 1 d .
O21 O 0.4862(3) 0.3616(3) 0.55877(17) 0.0539(10) Uani 1 1 d .
O1 O 1.1744(3) 0.2921(3) 0.43793(18) 0.0607(12) Uani 1 1 d .
O7W O 0.4445(3) 0.3370(3) 0.4355(2) 0.0619(12) Uani 1 1 d .
H7WA H 0.3903 0.3052 0.4487 0.093 Uiso 1 1 d GR
H7WB H 0.4600 0.3287 0.3996 0.093 Uiso 1 1 d GR
O27 O 0.3616(2) 0.4276(3) 0.9339(2) 0.0504(10) Uani 1 1 d .
N5 N 0.3372(3) 0.1227(3) 0.87158(17) 0.0290(8) Uani 1 1 d .
N4 N 0.4101(3) 0.0719(3) 0.76900(16) 0.0275(8) Uani 1 1 d .
O9 O 1.1339(3) 0.8403(3) 0.0894(2) 0.0536(11) Uani 1 1 d .
N2 N 1.0467(3) 0.3763(2) 0.13117(16) 0.0265(8) Uani 1 1 d .
O19 O 0.7436(3) 0.3133(3) 0.56789(19) 0.0628(12) Uani 1 1 d .
O3 O 1.0219(3) 0.1368(3) 0.44297(17) 0.0573(11) Uani 1 1 d .
O2 O 1.2811(3) 0.1809(3) 0.4323(2) 0.0654(13) Uani 1 1 d .
O3W O 0.9091(3) 0.1682(3) 0.5630(2) 0.0633(12) Uani 1 1 d .
H3WA H 0.9053 0.1729 0.5998 0.095 Uiso 1 1 d GR
H3WB H 0.9034 0.1079 0.5657 0.095 Uiso 1 1 d GR
O5W O 0.7122(3) 0.6125(3) 0.4668(2) 0.0591(11) Uani 1 1 d .
H5WA H 0.6847 0.6178 0.4355 0.089 Uiso 1 1 d GR
H5WB H 0.7690 0.6395 0.4525 0.089 Uiso 1 1 d GR
O1W O 1.1946(3) -0.1154(3) 0.5356(2) 0.0585(11) Uani 1 1 d .
H1WA H 1.1554 -0.1204 0.5689 0.088 Uiso 1 1 d GR
H1WB H 1.2455 -0.1436 0.5458 0.088 Uiso 1 1 d GR
O28 O 0.5017(3) 0.5045(3) 0.9204(3) 0.0719(15) Uani 1 1 d .
C27 C 1.0225(3) 0.5964(3) 0.05940(19) 0.0264(9) Uani 1 1 d .
C32 C 1.2423(3) 0.3226(3) 0.06633(19) 0.0259(9) Uani 1 1 d .
C49 C 0.4240(3) 0.3153(3) 0.6817(2) 0.0301(10) Uani 1 1 d .
H49 H 0.3891 0.2887 0.6585 0.036 Uiso 1 1 calc R
C60 C 0.1698(3) 0.0935(3) 0.7607(2) 0.0305(10) Uani 1 1 d .
C73 C 0.4499(3) 0.2563(3) 0.9395(2) 0.0291(10) Uani 1 1 d .
H73 H 0.3830 0.2553 0.9509 0.035 Uiso 1 1 calc R
C51 C 0.6901(3) 0.1985(3) 0.6545(2) 0.0312(10) Uani 1 1 d .
C2 C 1.2774(3) 0.2990(3) 0.3466(2) 0.0337(11) Uani 1 1 d .
C31 C 1.1941(3) 0.2421(3) 0.0635(2) 0.0261(9) Uani 1 1 d .
H31 H 1.1335 0.2449 0.0521 0.031 Uiso 1 1 calc R
O2W O 1.3675(3) -0.0081(3) 0.4446(2) 0.0817(16) Uani 1 1 d .
H2WA H 1.3864 -0.0631 0.4642 0.123 Uiso 1 1 d GR
H2WB H 1.4183 0.0302 0.4427 0.123 Uiso 1 1 d GR
O6W O 0.8353(4) 0.5053(3) 0.5570(2) 0.0822(16) Uani 1 1 d .
H6WA H 0.8616 0.5607 0.5379 0.123 Uiso 1 1 d GR
H6WB H 0.8858 0.4687 0.5572 0.123 Uiso 1 1 d GR
C58 C 0.1458(3) 0.0940(3) 0.6622(2) 0.0308(10) Uani 1 1 d .
C30 C 1.2381(3) 0.1563(3) 0.0781(2) 0.0264(9) Uani 1 1 d .
C48 C 0.4030(3) 0.2897(3) 0.7425(2) 0.0318(10) Uani 1 1 d .
O30 O 0.4056(3) -0.3484(3) 0.9318(3) 0.0784(16) Uani 1 1 d .
C23 C 1.0041(3) 0.7543(3) 0.0721(2) 0.0272(10) Uani 1 1 d .
C59 C 0.2083(3) 0.0912(3) 0.7033(2) 0.0296(10) Uani 1 1 d .
H59 H 0.2747 0.0879 0.6918 0.036 Uiso 1 1 calc R
C28 C 1.0643(3) 0.6796(3) 0.0642(2) 0.0280(10) Uani 1 1 d .
H28 H 1.1309 0.6857 0.0621 0.034 Uiso 1 1 calc R
C81 C 0.2761(4) -0.0975(3) 0.9437(2) 0.0328(11) Uani 1 1 d .
C24 C 0.9046(4) 0.7437(3) 0.0769(2) 0.0342(11) Uani 1 1 d .
H24 H 0.8647 0.7936 0.0818 0.041 Uiso 1 1 calc R
C10 C 1.0265(3) 0.1831(3) 0.3202(2) 0.0302(10) Uani 1 1 d .
H10 H 0.9791 0.2103 0.3434 0.036 Uiso 1 1 calc R
C80 C 0.3204(4) -0.1814(3) 0.9429(2) 0.0316(10) Uani 1 1 d .
H80 H 0.3842 -0.1885 0.9488 0.038 Uiso 1 1 calc R
C50 C 0.6892(4) 0.2431(3) 0.5906(2) 0.0358(11) Uani 1 1 d .
C79 C 0.2671(3) -0.2562(3) 0.9331(2) 0.0322(11) Uani 1 1 d .
C57 C 0.1833(4) 0.0868(3) 0.5996(2) 0.0333(11) Uani 1 1 d .
C9 C 1.0854(4) 0.1154(3) 0.3468(2) 0.0348(11) Uani 1 1 d .
C11 C 1.0391(3) 0.2092(3) 0.2595(2) 0.0300(10) Uani 1 1 d .
C3 C 1.2352(3) 0.3797(3) 0.3196(2) 0.0308(10) Uani 1 1 d .
H3 H 1.1850 0.4067 0.3410 0.037 Uiso 1 1 calc R
C65 C 0.3633(3) -0.1457(3) 0.6629(2) 0.0320(10) Uani 1 1 d .
C37 C 0.9517(3) 0.6458(3) 0.3384(2) 0.0337(11) Uani 1 1 d .
O23 O 0.4958(3) -0.1303(4) 0.5834(2) 0.0816(17) Uani 1 1 d .
C1 C 1.2414(4) 0.2534(4) 0.4107(2) 0.0371(12) Uani 1 1 d .
C29 C 1.1858(3) 0.0683(3) 0.0777(2) 0.0315(10) Uani 1 1 d .
C56 C 0.6316(3) 0.1191(3) 0.6823(2) 0.0323(10) Uani 1 1 d .
H56 H 0.5926 0.0925 0.6612 0.039 Uiso 1 1 calc R
C15 C 0.7376(4) 0.4111(3) 0.4019(2) 0.0343(11) Uani 1 1 d .
C74 C 0.4985(4) 0.1737(3) 0.9367(2) 0.0326(11) Uani 1 1 d .
C22 C 1.0506(3) 0.8437(3) 0.0755(2) 0.0311(10) Uani 1 1 d .
C26 C 0.9242(4) 0.5833(3) 0.0650(2) 0.0332(11) Uani 1 1 d .
H26 H 0.8975 0.5261 0.0629 0.040 Uiso 1 1 calc R
C4 C 1.2684(3) 0.4187(3) 0.2612(2) 0.0325(11) Uani 1 1 d .
C41 C 1.0233(4) 0.6214(3) 0.2428(2) 0.0304(10) Uani 1 1 d .
C20 C 0.8156(3) 0.4074(3) 0.2409(2) 0.0301(10) Uani 1 1 d .
C44 C 0.4982(4) 0.3814(3) 0.6551(2) 0.0351(11) Uani 1 1 d .
C35 C 1.3293(3) 0.1527(3) 0.0948(2) 0.0358(11) Uani 1 1 d .
H35 H 1.3587 0.0955 0.1045 0.043 Uiso 1 1 calc R
C16 C 0.7352(3) 0.4054(3) 0.3390(2) 0.0326(11) Uani 1 1 d .
C21 C 0.8211(3) 0.4087(3) 0.2984(2) 0.0306(10) Uani 1 1 d .
H21 H 0.8808 0.4118 0.3104 0.037 Uiso 1 1 calc R
C42 C 1.0333(4) 0.6271(3) 0.2994(2) 0.0342(11) Uani 1 1 d .
H42 H 1.0930 0.6186 0.3117 0.041 Uiso 1 1 calc R
C72 C 0.5038(3) 0.3406(3) 0.9249(2) 0.0316(10) Uani 1 1 d .
C67 C 0.3810(4) -0.1217(3) 0.7583(2) 0.0322(11) Uani 1 1 d .
C66 C 0.4224(4) -0.1271(3) 0.7018(2) 0.0344(11) Uani 1 1 d .
H66 H 0.4889 -0.1186 0.6896 0.041 Uiso 1 1 calc R
C8 C 1.0764(4) 0.0898(4) 0.4131(2) 0.0409(13) Uani 1 1 d .
C55 C 0.6321(3) 0.0806(3) 0.7412(2) 0.0340(11) Uani 1 1 d .
C43 C 0.5265(4) 0.4071(4) 0.5891(2) 0.0406(13) Uani 1 1 d .
C78 C 0.3166(4) -0.3468(3) 0.9321(2) 0.0368(11) Uani 1 1 d .
C33 C 1.3324(4) 0.3214(4) 0.0825(2) 0.0378(12) Uani 1 1 d .
H33 H 1.3634 0.3770 0.0837 0.045 Uiso 1 1 calc R
C40 C 0.9361(4) 0.6295(4) 0.2237(2) 0.0397(12) Uani 1 1 d .
H40 H 0.9314 0.6244 0.1853 0.048 Uiso 1 1 calc R
C34 C 1.3758(4) 0.2364(4) 0.0969(3) 0.0420(13) Uani 1 1 d .
H34 H 1.4365 0.2347 0.1080 0.050 Uiso 1 1 calc R
C84 C 0.1724(4) -0.2451(4) 0.9239(2) 0.0379(12) Uani 1 1 d .
H84 H 0.1373 -0.2949 0.9175 0.045 Uiso 1 1 calc R
C68 C 0.2824(4) -0.1311(4) 0.7773(2) 0.0409(13) Uani 1 1 d .
H68 H 0.2557 -0.1262 0.8157 0.049 Uiso 1 1 calc R
C82 C 0.1825(4) -0.0839(4) 0.9348(2) 0.0411(13) Uani 1 1 d .
H82 H 0.1542 -0.0263 0.9356 0.049 Uiso 1 1 calc R
C25 C 0.8653(4) 0.6584(4) 0.0742(2) 0.0384(12) Uani 1 1 d .
H25 H 0.7985 0.6507 0.0785 0.046 Uiso 1 1 calc R
C36 C 0.9637(4) 0.6567(4) 0.3989(2) 0.0427(13) Uani 1 1 d .
C71 C 0.4518(4) 0.4292(3) 0.9267(2) 0.0371(12) Uani 1 1 d .
C64 C 0.4095(4) -0.1565(4) 0.6021(2) 0.0413(13) Uani 1 1 d .
C77 C 0.6036(4) 0.3413(4) 0.9083(3) 0.0431(13) Uani 1 1 d .
H77 H 0.6393 0.3977 0.8990 0.052 Uiso 1 1 calc R
O6 O 1.0395(3) 0.6319(5) 0.4179(2) 0.0895(19) Uani 1 1 d .
C70 C 0.2636(4) -0.1571(4) 0.6819(2) 0.0404(12) Uani 1 1 d .
H70 H 0.2239 -0.1708 0.6565 0.048 Uiso 1 1 calc R
C38 C 0.8635(4) 0.6552(4) 0.3191(2) 0.0408(12) Uani 1 1 d .
H38 H 0.8091 0.6683 0.3444 0.049 Uiso 1 1 calc R
C61 C 0.0713(4) 0.0971(4) 0.7790(2) 0.0483(14) Uani 1 1 d .
H61 H 0.0463 0.0975 0.8184 0.058 Uiso 1 1 calc R
C76 C 0.6502(4) 0.2577(4) 0.9055(3) 0.0513(15) Uani 1 1 d .
H76 H 0.7169 0.2580 0.8937 0.062 Uiso 1 1 calc R
C52 C 0.7468(4) 0.2360(4) 0.6868(3) 0.0523(15) Uani 1 1 d .
H52 H 0.7864 0.2886 0.6686 0.063 Uiso 1 1 calc R
C83 C 0.1304(4) -0.1587(4) 0.9243(3) 0.0449(13) Uani 1 1 d .
H83 H 0.0671 -0.1504 0.9176 0.054 Uiso 1 1 calc R
O4W O 0.9800(4) 0.3577(4) 0.4659(3) 0.0942(18) Uani 1 1 d .
H4WA H 0.9077 0.3542 0.4697 0.141 Uiso 1 1 d GR
H4WB H 0.9949 0.3750 0.4218 0.141 Uiso 1 1 d GR
C19 C 0.7280(4) 0.4041(5) 0.2219(2) 0.0483(14) Uani 1 1 d .
H19 H 0.7258 0.4033 0.1825 0.058 Uiso 1 1 calc R
O8W O 0.4578(4) 0.1455(4) 0.5317(3) 0.099(2) Uani 1 1 d .
H8WA H 0.4384 0.1080 0.5038 0.149 Uiso 1 1 d GR
H8WB H 0.3911 0.1568 0.5506 0.149 Uiso 1 1 d GR
C63 C 0.0472(4) 0.0988(4) 0.6797(3) 0.0490(14) Uani 1 1 d .
H63 H 0.0057 0.1010 0.6523 0.059 Uiso 1 1 calc R
C39 C 0.8551(4) 0.6453(4) 0.2626(3) 0.0454(14) Uani 1 1 d .
H39 H 0.7949 0.6494 0.2507 0.055 Uiso 1 1 calc R
C14 C 1.1573(5) 0.0773(4) 0.3109(3) 0.0571(17) Uani 1 1 d .
H14 H 1.1969 0.0321 0.3281 0.068 Uiso 1 1 calc R
C75 C 0.5971(4) 0.1742(4) 0.9203(3) 0.0451(14) Uani 1 1 d .
H75 H 0.6282 0.1179 0.9192 0.054 Uiso 1 1 calc R
C5 C 1.3433(4) 0.3827(5) 0.2278(2) 0.0514(15) Uani 1 1 d .
H5 H 1.3656 0.4114 0.1884 0.062 Uiso 1 1 calc R
C7 C 1.3529(4) 0.2609(5) 0.3138(3) 0.0551(16) Uani 1 1 d .
H7 H 1.3824 0.2075 0.3315 0.066 Uiso 1 1 calc R
C69 C 0.2238(4) -0.1480(4) 0.7382(3) 0.0487(14) Uani 1 1 d .
H69 H 0.1571 -0.1532 0.7501 0.058 Uiso 1 1 calc R
C17 C 0.6465(4) 0.4028(4) 0.3205(2) 0.0480(14) Uani 1 1 d .
H17 H 0.5894 0.4018 0.3474 0.058 Uiso 1 1 calc R
C45 C 0.5503(5) 0.4194(4) 0.6904(3) 0.0563(17) Uani 1 1 d .
H45 H 0.5993 0.4643 0.6730 0.068 Uiso 1 1 calc R
C54 C 0.6888(4) 0.1171(4) 0.7737(3) 0.0496(14) Uani 1 1 d .
H54 H 0.6889 0.0892 0.8133 0.060 Uiso 1 1 calc R
C12 C 1.1098(5) 0.1723(4) 0.2238(2) 0.0595(18) Uani 1 1 d .
H12 H 1.1175 0.1911 0.1827 0.071 Uiso 1 1 calc R
C47 C 0.4553(5) 0.3254(4) 0.7782(3) 0.0601(18) Uani 1 1 d .
H47 H 0.4412 0.3063 0.8193 0.072 Uiso 1 1 calc R
C53 C 0.7459(5) 0.1965(5) 0.7462(3) 0.0663(19) Uani 1 1 d .
H53 H 0.7838 0.2234 0.7678 0.080 Uiso 1 1 calc R
C62 C 0.0105(4) 0.1002(6) 0.7380(3) 0.0632(19) Uani 1 1 d .
H62 H -0.0559 0.1034 0.7497 0.076 Uiso 1 1 calc R
C18 C 0.6435(4) 0.4018(5) 0.2621(3) 0.0605(18) Uani 1 1 d .
H18 H 0.5841 0.3995 0.2496 0.073 Uiso 1 1 calc R
C6 C 1.3841(5) 0.3027(5) 0.2548(3) 0.067(2) Uani 1 1 d .
H6 H 1.4339 0.2760 0.2328 0.081 Uiso 1 1 calc R
C13 C 1.1699(6) 0.1063(6) 0.2501(3) 0.086(3) Uani 1 1 d .
H13 H 1.2189 0.0815 0.2265 0.103 Uiso 1 1 calc R
C46 C 0.5294(6) 0.3907(5) 0.7510(3) 0.078(2) Uani 1 1 d .
H46 H 0.5657 0.4156 0.7743 0.093 Uiso 1 1 calc R

loop_
_atom_site_aniso_label
_atom_site_aniso_U_11
_atom_site_aniso_U_22
_atom_site_aniso_U_33
_atom_site_aniso_U_23
_atom_site_aniso_U_13
_atom_site_aniso_U_12
Cd4 0.03297(19) 0.0394(2) 0.0308(2) -0.01054(16) -0.00261(15) -0.00113(15)
Cd2 0.0363(2) 0.0393(2) 0.0318(2) -0.01086(16) -0.00924(16) 0.00586(15)
Cd1 0.0390(2) 0.0409(2) 0.0309(2) -0.00833(16) -0.01234(16) 0.00778(16)
Cd3 0.0350(2) 0.0409(2) 0.0313(2) -0.00834(16) 0.00145(15) -0.00401(16)
P3 0.0317(6) 0.0219(6) 0.0222(6) -0.0056(4) -0.0040(5) -0.0007(5)
P1 0.0253(6) 0.0230(6) 0.0228(6) -0.0021(5) -0.0015(5) -0.0002(4)
P2 0.0299(6) 0.0176(5) 0.0220(6) -0.0060(4) 0.0007(5) 0.0016(4)
P5 0.0295(6) 0.0239(6) 0.0217(6) -0.0028(5) -0.0073(5) 0.0025(5)
P6 0.0333(6) 0.0222(6) 0.0232(6) -0.0047(5) -0.0053(5) 0.0040(5)
P4 0.0417(7) 0.0188(6) 0.0221(6) -0.0064(4) -0.0104(5) 0.0052(5)
O16 0.049(2) 0.0212(16) 0.0253(17) -0.0074(13) -0.0061(15) 0.0082(14)
O15 0.0393(18) 0.0178(15) 0.0246(16) -0.0055(12) 0.0054(14) 0.0023(13)
O14 0.0295(17) 0.0277(17) 0.0349(19) 0.0053(14) -0.0056(14) -0.0058(13)
O32 0.0333(18) 0.0281(18) 0.0372(19) 0.0045(14) -0.0060(15) 0.0071(14)
O33 0.059(2) 0.0235(17) 0.0299(18) -0.0097(14) -0.0219(16) 0.0060(15)
O11 0.0373(19) 0.042(2) 0.0305(18) -0.0128(15) 0.0054(15) -0.0044(15)
O17 0.048(2) 0.0230(17) 0.0343(19) -0.0079(14) 0.0030(16) 0.0051(15)
O36 0.063(2) 0.0233(17) 0.0241(17) -0.0047(13) -0.0023(16) 0.0020(16)
O35 0.0328(18) 0.045(2) 0.0240(17) 0.0005(15) -0.0075(14) -0.0054(15)
O26 0.044(2) 0.044(2) 0.0311(19) -0.0136(16) -0.0178(16) 0.0108(16)
O31 0.0393(19) 0.0308(19) 0.040(2) 0.0024(15) 0.0044(16) 0.0087(15)
O10 0.043(2) 0.0210(18) 0.066(3) -0.0124(17) -0.0102(18) 0.0078(15)
O18 0.0310(17) 0.045(2) 0.0233(17) -0.0008(15) -0.0006(14) 0.0113(15)
O13 0.046(2) 0.0311(19) 0.038(2) -0.0027(15) -0.0201(16) -0.0054(15)
O34 0.060(2) 0.0244(18) 0.0352(19) -0.0088(14) -0.0188(17) 0.0018(16)
O5 0.050(2) 0.053(2) 0.037(2) -0.0230(18) 0.0046(17) -0.0068(18)
O24 0.056(2) 0.047(2) 0.035(2) -0.0213(17) -0.0149(18) 0.0137(18)
O25 0.034(2) 0.072(3) 0.036(2) -0.0133(19) -0.0057(16) 0.0043(18)
O22 0.043(2) 0.063(3) 0.047(2) -0.002(2) 0.0165(19) -0.005(2)
O12 0.037(2) 0.078(3) 0.032(2) -0.0163(19) -0.0055(16) 0.0022(19)
O7 0.054(2) 0.0227(19) 0.073(3) -0.0109(18) -0.027(2) 0.0064(16)
N3 0.031(2) 0.025(2) 0.026(2) -0.0082(16) 0.0011(16) -0.0039(15)
O29 0.046(2) 0.0263(19) 0.072(3) -0.0107(18) -0.015(2) -0.0019(16)
N6 0.038(2) 0.026(2) 0.026(2) -0.0070(16) -0.0114(17) 0.0098(16)
N1 0.035(2) 0.028(2) 0.0214(19) -0.0037(16) -0.0035(16) -0.0023(16)
O4 0.067(3) 0.058(3) 0.046(2) -0.001(2) -0.035(2) 0.003(2)
O8 0.045(2) 0.028(2) 0.108(4) -0.017(2) -0.039(2) 0.0065(16)
O20 0.078(3) 0.054(3) 0.039(2) 0.0001(19) -0.026(2) -0.009(2)
O21 0.070(3) 0.059(3) 0.033(2) -0.0175(19) 0.003(2) 0.006(2)
O1 0.076(3) 0.051(3) 0.042(2) 0.0026(19) 0.011(2) 0.009(2)
O7W 0.039(2) 0.085(3) 0.068(3) -0.022(3) -0.019(2) 0.001(2)
O27 0.0297(19) 0.031(2) 0.088(3) -0.014(2) -0.0041(19) 0.0029(15)
N5 0.038(2) 0.025(2) 0.027(2) -0.0086(16) -0.0095(17) 0.0081(16)
N4 0.035(2) 0.027(2) 0.0201(19) -0.0029(15) -0.0044(16) 0.0056(16)
O9 0.045(2) 0.031(2) 0.094(3) -0.019(2) -0.030(2) 0.0051(16)
N2 0.032(2) 0.0214(19) 0.025(2) -0.0062(15) -0.0018(16) -0.0032(15)
O19 0.064(3) 0.054(3) 0.057(3) 0.019(2) -0.012(2) -0.016(2)
O3 0.087(3) 0.058(3) 0.034(2) -0.018(2) -0.019(2) 0.005(2)
O2 0.064(3) 0.056(3) 0.059(3) 0.020(2) -0.005(2) 0.017(2)
O3W 0.040(2) 0.068(3) 0.084(3) -0.030(3) 0.000(2) 0.002(2)
O5W 0.047(2) 0.051(3) 0.068(3) 0.007(2) -0.005(2) -0.0021(19)
O1W 0.049(2) 0.052(3) 0.068(3) 0.005(2) -0.016(2) -0.0031(19)
O28 0.040(2) 0.031(2) 0.146(5) -0.033(3) -0.002(3) -0.0054(17)
C27 0.038(3) 0.020(2) 0.022(2) -0.0032(17) -0.0067(19) 0.0049(18)
C32 0.032(2) 0.020(2) 0.024(2) -0.0069(18) 0.0025(19) 0.0017(18)
C49 0.030(2) 0.030(3) 0.034(3) -0.011(2) -0.007(2) 0.0070(19)
C60 0.031(2) 0.034(3) 0.029(3) -0.008(2) -0.009(2) -0.003(2)
C73 0.033(2) 0.028(2) 0.030(2) -0.0106(19) -0.010(2) 0.0070(19)
C51 0.026(2) 0.035(3) 0.031(3) -0.003(2) -0.004(2) 0.0041(19)
C2 0.031(2) 0.037(3) 0.033(3) -0.004(2) -0.008(2) -0.001(2)
C31 0.028(2) 0.023(2) 0.028(2) -0.0085(18) -0.0047(19) 0.0028(18)
O2W 0.066(3) 0.053(3) 0.110(4) -0.010(3) 0.023(3) 0.016(2)
O6W 0.098(4) 0.053(3) 0.106(4) -0.010(3) -0.054(3) -0.022(3)
C58 0.033(2) 0.034(3) 0.027(2) -0.005(2) -0.012(2) 0.004(2)
C30 0.029(2) 0.021(2) 0.030(2) -0.0079(18) -0.0045(19) 0.0007(18)
C48 0.036(3) 0.023(2) 0.034(3) 0.000(2) -0.006(2) 0.0050(19)
O30 0.040(2) 0.039(2) 0.168(5) -0.044(3) -0.022(3) 0.0102(19)
C23 0.037(3) 0.019(2) 0.026(2) -0.0038(18) -0.008(2) 0.0024(18)
C59 0.028(2) 0.034(3) 0.026(2) -0.001(2) -0.0076(19) 0.0020(19)
C28 0.029(2) 0.027(2) 0.029(2) -0.0087(19) -0.0050(19) 0.0034(18)
C81 0.047(3) 0.025(2) 0.023(2) -0.0024(19) 0.001(2) 0.002(2)
C24 0.037(3) 0.031(3) 0.039(3) -0.012(2) -0.012(2) 0.010(2)
C10 0.032(2) 0.031(3) 0.030(3) -0.011(2) -0.006(2) 0.0002(19)
C80 0.036(3) 0.026(2) 0.032(3) -0.006(2) -0.003(2) 0.002(2)
C50 0.033(3) 0.029(3) 0.043(3) -0.004(2) -0.005(2) 0.004(2)
C79 0.036(3) 0.025(2) 0.034(3) -0.005(2) -0.001(2) 0.0007(19)
C57 0.043(3) 0.029(3) 0.029(3) -0.004(2) -0.013(2) 0.003(2)
C9 0.037(3) 0.033(3) 0.035(3) -0.006(2) -0.010(2) -0.002(2)
C11 0.036(3) 0.021(2) 0.033(3) -0.0041(19) -0.006(2) -0.0004(19)
C3 0.030(2) 0.030(3) 0.035(3) -0.009(2) -0.009(2) 0.0016(19)
C65 0.037(3) 0.031(3) 0.033(3) -0.015(2) -0.010(2) 0.005(2)
C37 0.034(3) 0.034(3) 0.035(3) -0.015(2) -0.002(2) 0.000(2)
O23 0.045(3) 0.152(5) 0.059(3) -0.059(3) 0.006(2) -0.009(3)
C1 0.034(3) 0.034(3) 0.042(3) -0.002(2) -0.010(2) -0.005(2)
C29 0.038(3) 0.019(2) 0.040(3) -0.010(2) -0.010(2) 0.0049(19)
C56 0.031(2) 0.033(3) 0.035(3) -0.009(2) -0.008(2) 0.003(2)
C15 0.037(3) 0.029(3) 0.033(3) -0.004(2) 0.000(2) 0.002(2)
C74 0.048(3) 0.026(2) 0.031(3) -0.013(2) -0.018(2) 0.007(2)
C22 0.036(3) 0.022(2) 0.035(3) -0.009(2) -0.003(2) 0.0033(19)
C26 0.042(3) 0.027(3) 0.035(3) -0.008(2) -0.015(2) -0.003(2)
C4 0.032(2) 0.033(3) 0.035(3) -0.005(2) -0.015(2) -0.003(2)
C41 0.042(3) 0.019(2) 0.029(2) -0.0078(19) 0.001(2) 0.0042(19)
C20 0.028(2) 0.031(3) 0.029(3) -0.005(2) 0.000(2) 0.0023(19)
C44 0.035(3) 0.030(3) 0.036(3) -0.003(2) 0.001(2) 0.007(2)
C35 0.035(3) 0.028(3) 0.046(3) -0.010(2) -0.008(2) 0.007(2)
C16 0.029(2) 0.035(3) 0.032(3) -0.007(2) 0.000(2) 0.001(2)
C21 0.027(2) 0.033(3) 0.029(3) -0.002(2) -0.003(2) 0.0001(19)
C42 0.033(3) 0.034(3) 0.041(3) -0.016(2) -0.008(2) 0.001(2)
C72 0.034(3) 0.027(2) 0.038(3) -0.013(2) -0.009(2) 0.0060(19)
C67 0.051(3) 0.019(2) 0.029(3) -0.0079(19) -0.011(2) 0.000(2)
C66 0.034(3) 0.037(3) 0.038(3) -0.018(2) -0.010(2) 0.008(2)
C8 0.044(3) 0.047(3) 0.036(3) -0.010(3) -0.019(2) -0.013(3)
C55 0.028(2) 0.036(3) 0.033(3) -0.003(2) 0.001(2) 0.006(2)
C43 0.037(3) 0.048(3) 0.032(3) -0.007(2) 0.003(2) 0.016(2)
C78 0.038(3) 0.027(3) 0.045(3) -0.008(2) -0.007(2) 0.002(2)
C33 0.036(3) 0.032(3) 0.049(3) -0.017(2) -0.005(2) -0.003(2)
C40 0.058(3) 0.038(3) 0.030(3) -0.014(2) -0.021(2) 0.021(2)
C34 0.033(3) 0.041(3) 0.057(4) -0.016(3) -0.012(2) 0.002(2)
C84 0.032(3) 0.034(3) 0.043(3) -0.004(2) 0.000(2) -0.005(2)
C68 0.051(3) 0.038(3) 0.030(3) -0.011(2) 0.009(2) -0.014(2)
C82 0.043(3) 0.030(3) 0.043(3) -0.002(2) 0.006(2) 0.010(2)
C25 0.034(3) 0.039(3) 0.047(3) -0.011(2) -0.017(2) 0.002(2)
C36 0.039(3) 0.053(3) 0.040(3) -0.023(3) -0.003(2) 0.000(2)
C71 0.038(3) 0.028(3) 0.047(3) -0.012(2) -0.005(2) 0.001(2)
C64 0.043(3) 0.050(3) 0.039(3) -0.022(3) -0.014(2) 0.011(2)
C77 0.038(3) 0.043(3) 0.054(3) -0.021(3) -0.010(3) 0.001(2)
O6 0.054(3) 0.175(6) 0.063(3) -0.066(4) -0.024(2) 0.024(3)
C70 0.044(3) 0.039(3) 0.042(3) -0.016(2) -0.009(2) -0.007(2)
C38 0.044(3) 0.039(3) 0.042(3) -0.017(2) -0.004(2) 0.012(2)
C61 0.034(3) 0.078(4) 0.036(3) -0.018(3) -0.005(2) 0.006(3)
C76 0.034(3) 0.061(4) 0.069(4) -0.030(3) -0.017(3) 0.014(3)
C52 0.052(3) 0.057(4) 0.047(4) -0.004(3) -0.013(3) -0.020(3)
C83 0.029(3) 0.050(3) 0.050(3) -0.005(3) -0.001(2) 0.007(2)
O4W 0.087(4) 0.094(4) 0.107(4) -0.018(3) -0.038(3) 0.049(3)
C19 0.037(3) 0.079(4) 0.032(3) -0.018(3) -0.008(2) 0.003(3)
O8W 0.086(4) 0.115(5) 0.095(4) -0.044(4) 0.020(3) -0.065(4)
C63 0.034(3) 0.075(4) 0.042(3) -0.015(3) -0.013(2) 0.004(3)
C39 0.042(3) 0.053(3) 0.050(3) -0.018(3) -0.021(3) 0.021(3)
C14 0.061(4) 0.057(4) 0.044(3) 0.003(3) 0.000(3) 0.031(3)
C75 0.046(3) 0.046(3) 0.057(4) -0.028(3) -0.025(3) 0.024(3)
C5 0.054(4) 0.069(4) 0.029(3) -0.005(3) -0.008(3) 0.011(3)
C7 0.052(4) 0.062(4) 0.048(4) -0.006(3) -0.007(3) 0.027(3)
C69 0.038(3) 0.057(4) 0.050(3) -0.019(3) 0.006(3) -0.015(3)
C17 0.028(3) 0.076(4) 0.039(3) -0.016(3) 0.003(2) 0.006(3)
C45 0.064(4) 0.054(4) 0.046(4) 0.004(3) -0.015(3) -0.026(3)
C54 0.047(3) 0.064(4) 0.033(3) 0.002(3) -0.010(3) -0.002(3)
C12 0.086(5) 0.056(4) 0.026(3) 0.001(3) 0.007(3) 0.032(3)
C47 0.096(5) 0.053(4) 0.030(3) 0.004(3) -0.023(3) -0.028(3)
C53 0.069(4) 0.085(5) 0.051(4) -0.016(4) -0.024(3) -0.018(4)
C62 0.028(3) 0.121(6) 0.044(4) -0.026(4) -0.007(3) 0.003(3)
C18 0.027(3) 0.115(6) 0.044(3) -0.027(4) -0.008(3) 0.002(3)
C6 0.059(4) 0.088(5) 0.054(4) -0.020(4) 0.001(3) 0.037(4)
C13 0.100(6) 0.089(6) 0.048(4) 0.005(4) 0.021(4) 0.060(5)
C46 0.104(6) 0.081(5) 0.048(4) 0.002(4) -0.031(4) -0.050(4)

loop_
_atom_type_symbol
_atom_type_description
_atom_type_scat_dispersion_real
_atom_type_scat_dispersion_imag
_atom_type_scat_source
C C 0.0033 0.0016 'International Tables Vol C Tables 4.2.6.8 and 6.1.1.4'
H H 0.0000 0.0000 'International Tables Vol C Tables 4.2.6.8 and 6.1.1.4'
Cd Cd -0.8075 1.2024 'International Tables Vol C Tables 4.2.6.8 and 6.1.1.4'
N N 0.0061 0.0033 'International Tables Vol C Tables 4.2.6.8 and 6.1.1.4'
O O 0.0106 0.0060 'International Tables Vol C Tables 4.2.6.8 and 6.1.1.4'
P P 0.1023 0.0942 'International Tables Vol C Tables 4.2.6.8 and 6.1.1.4'

loop_
_geom_angle_atom_site_label_1
_geom_angle_atom_site_label_2
_geom_angle_atom_site_label_3
_geom_angle
_geom_angle_site_symmetry_1
_geom_angle_site_symmetry_3
O24 Cd4 O11 85.80(13) 2_656 .
O24 Cd4 O21 174.78(15) 2_656 .
O24 Cd4 O7W 98.56(15) 2_656 .
O24 Cd4 O8W 89.11(18) 2_656 .
O20 Cd4 O11 105.13(14) . .
O20 Cd4 O24 91.75(15) . 2_656
O20 Cd4 O21 84.42(16) . .
O20 Cd4 O7W 164.50(17) . .
O20 Cd4 O8W 79.55(19) . .
O21 Cd4 O11 91.77(13) . .
O21 Cd4 O8W 93.67(18) . .
O7W Cd4 O11 87.24(15) . .
O7W Cd4 O21 85.92(16) . .
O7W Cd4 O8W 89.0(2) . .
O8W Cd4 O11 173.17(16) . .
O26 Cd2 O4W 173.65(17) 1_655 .
O5 Cd2 O26 86.16(13) 2_766 1_655
O5 Cd2 O3 173.95(15) 2_766 .
O5 Cd2 O3W 99.50(15) 2_766 .
O5 Cd2 O4W 88.93(18) 2_766 .
O1 Cd2 O26 105.22(14) . 1_655
O1 Cd2 O5 89.76(15) . 2_766
O1 Cd2 O3 85.93(17) . .
O1 Cd2 O3W 164.33(17) . .
O1 Cd2 O4W 78.75(19) . .
O3 Cd2 O26 90.88(14) . 1_655
O3 Cd2 O4W 94.37(19) . .
O3W Cd2 O26 88.10(15) . 1_655
O3W Cd2 O3 85.66(17) . .
O3W Cd2 O4W 88.8(2) . .
O26 Cd1 O25 55.25(12) 1_655 1_655
O26 Cd1 C57 27.99(13) 1_655 1_655
O25 Cd1 C57 27.45(13) 1_655 1_655
O4 Cd1 O26 95.84(14) . 1_655
O4 Cd1 O25 150.66(14) . 1_655
O4 Cd1 O2 89.34(16) . .
O4 Cd1 O1W 84.62(15) . .
O4 Cd1 C57 123.28(16) . 1_655
O2 Cd1 O26 97.83(15) . 1_655
O2 Cd1 O25 98.80(16) . 1_655
O2 Cd1 O1W 167.77(17) . .
O2 Cd1 C57 101.80(16) . 1_655
O1W Cd1 O26 93.36(15) . 1_655
O1W Cd1 O25 91.61(15) . 1_655
O1W Cd1 C57 90.40(16) . 1_655
O2W Cd1 O26 162.20(17) . 1_655
O2W Cd1 O25 106.96(18) . 1_655
O2W Cd1 O4 101.9(2) . .
O2W Cd1 O2 83.30(17) . .
O2W Cd1 O1W 87.55(17) . .
O2W Cd1 C57 134.32(19) . 1_655
O11 Cd3 O12 55.41(12) . .
O11 Cd3 C15 28.03(13) . .
O22 Cd3 O11 95.09(14) . .
O22 Cd3 O12 150.16(15) . .
O22 Cd3 O19 89.63(16) . .
O22 Cd3 O5W 84.90(15) . .
O22 Cd3 C15 122.67(16) . .
O12 Cd3 C15 27.55(13) . .
O19 Cd3 O11 97.29(15) . .
O19 Cd3 O12 97.91(16) . .
O19 Cd3 O5W 168.93(17) . .
O19 Cd3 C15 100.83(16) . .
O5W Cd3 O11 92.78(15) . .
O5W Cd3 O12 91.57(15) . .
O5W Cd3 C15 90.21(16) . .
O6W Cd3 O11 162.39(17) . .
O6W Cd3 O22 102.4(2) . .
O6W Cd3 O12 106.98(18) . .
O6W Cd3 O19 84.91(17) . .
O6W Cd3 O5W 86.88(18) . .
O6W Cd3 C15 134.38(19) . .
O13 P3 O17 98.42(19) . .
O13 P3 N3 110.1(2) . .
O13 P3 N1 110.11(19) . .
N3 P3 O17 107.16(19) . .
N3 P3 N1 117.5(2) . .
N1 P3 O17 111.8(2) . .
O14 P1 O18 99.40(18) . .
O14 P1 N1 109.41(19) . .
O14 P1 N2 111.46(19) . .
O18 P1 N2 105.14(19) . .
N1 P1 O18 113.4(2) . .
N1 P1 N2 116.6(2) . .
O15 P2 O16 94.30(17) . .
O15 P2 N3 110.65(19) . .
O15 P2 N2 110.33(18) . .
N3 P2 O16 111.30(19) . .
N2 P2 O16 111.4(2) . .
N2 P2 N3 116.7(2) . .
O32 P5 O35 99.49(18) . .
O32 P5 N4 109.23(19) . .
N5 P5 O32 111.7(2) . .
N5 P5 O35 104.90(19) . .
N5 P5 N4 117.2(2) . .
N4 P5 O35 112.9(2) . .
O31 P6 O34 98.3(2) . .
O31 P6 N6 110.6(2) . .
O31 P6 N4 110.01(19) . .
O34 P6 N4 111.5(2) . .
N6 P6 O34 106.9(2) . .
N6 P6 N4 117.8(2) . .
O33 P4 O36 93.97(18) . .
O33 P4 N6 111.3(2) . .
O33 P4 N5 110.65(19) . .
N6 P4 O36 111.55(19) . .
N5 P4 O36 110.9(2) . .
N5 P4 N6 116.3(2) . .
C27 O16 P2 120.7(3) . .
C32 O15 P2 121.7(3) . .
C11 O14 P1 124.5(3) . .
C48 O32 P5 124.6(3) . .
C74 O33 P4 121.7(3) . .
Cd3 O11 Cd4 105.21(13) . .
C15 O11 Cd4 132.0(3) . .
C15 O11 Cd3 93.7(3) . .
C41 O17 P3 120.1(3) . .
C81 O36 P4 120.2(3) . .
C60 O35 P5 129.9(3) . .
Cd1 O26 Cd2 104.85(13) 1_455 1_455
C57 O26 Cd2 132.2(3) . 1_455
C57 O26 Cd1 93.6(3) . 1_455
C55 O31 P6 122.7(3) . .
C20 O18 P1 129.7(3) . .
C4 O13 P3 122.2(3) . .
C67 O34 P6 120.7(3) . .
C36 O5 Cd2 114.2(3) . 2_766
C64 O24 Cd4 115.5(3) . 2_656
C57 O25 Cd1 89.8(3) . 1_455
C43 O22 Cd3 124.4(4) . .
C15 O12 Cd3 90.3(3) . .
P3 N3 P2 121.0(2) . .
P6 N6 P4 121.4(2) . .
P1 N1 P3 120.7(2) . .
C8 O4 Cd1 122.4(4) . .
C50 O20 Cd4 128.9(4) . .
C43 O21 Cd4 128.4(4) . .
C1 O1 Cd2 127.6(4) . .
Cd4 O7W H7WA 110.0 . .
Cd4 O7W H7WB 110.3 . .
H7WA O7W H7WB 103.6 . .
P5 N5 P4 121.8(2) . .
P5 N4 P6 120.4(2) . .
P2 N2 P1 121.5(2) . .
C50 O19 Cd3 135.4(4) . .
C8 O3 Cd2 130.3(4) . .
C1 O2 Cd1 136.5(4) . .
Cd2 O3W H3WA 110.7 . .
Cd2 O3W H3WB 109.9 . .
H3WA O3W H3WB 103.3 . .
Cd3 O5W H5WA 110.7 . .
Cd3 O5W H5WB 110.2 . .
H5WA O5W H5WB 103.3 . .
Cd1 O1W H1WA 110.5 . .
Cd1 O1W H1WB 109.8 . .
H1WA O1W H1WB 103.5 . .
C28 C27 O16 117.8(4) . .
C26 C27 O16 119.7(4) . .
C26 C27 C28 122.4(4) . .
C31 C32 O15 118.3(4) . .
C31 C32 C33 122.5(4) . .
C33 C32 O15 119.1(4) . .
C48 C49 H49 120.4 . .
C48 C49 C44 119.3(5) . .
C44 C49 H49 120.4 . .
C59 C60 O35 124.4(4) . .
C59 C60 C61 121.7(4) . .
C61 C60 O35 113.9(4) . .
C74 C73 H73 120.8 . .
C74 C73 C72 118.3(4) . .
C72 C73 H73 120.8 . .
C56 C51 C50 120.3(4) . .
C52 C51 C50 120.7(5) . .
C52 C51 C56 118.9(5) . .
C3 C2 C1 120.5(4) . .
C7 C2 C3 119.1(5) . .
C7 C2 C1 120.4(5) . .
C32 C31 H31 120.8 . .
C32 C31 C30 118.5(4) . .
C30 C31 H31 120.8 . .
Cd1 O2W H2WA 112.3 . .
Cd1 O2W H2WB 111.8 . .
H2WA O2W H2WB 101.9 . .
Cd3 O6W H6WA 111.6 . .
Cd3 O6W H6WB 110.9 . .
H6WA O6W H6WB 102.5 . .
C59 C58 C57 121.1(4) . .
C63 C58 C59 120.3(5) . .
C63 C58 C57 118.5(4) . .
C31 C30 C29 119.4(4) . .
C31 C30 C35 120.4(4) . .
C35 C30 C29 120.1(4) . .
C49 C48 O32 118.2(4) . .
C49 C48 C47 121.9(5) . .
C47 C48 O32 119.9(5) . .
C28 C23 C22 117.6(4) . .
C24 C23 C28 120.4(4) . .
C24 C23 C22 122.0(4) . .
C60 C59 C58 118.8(4) . .
C60 C59 H59 120.6 . .
C58 C59 H59 120.6 . .
C27 C28 C23 118.4(4) . .
C27 C28 H28 120.8 . .
C23 C28 H28 120.8 . .
C80 C81 O36 117.9(5) . .
C80 C81 C82 122.5(5) . .
C82 C81 O36 119.4(4) . .
C23 C24 H24 120.3 . .
C25 C24 C23 119.4(4) . .
C25 C24 H24 120.3 . .
C9 C10 H10 120.2 . .
C11 C10 H10 120.2 . .
C11 C10 C9 119.5(4) . .
C81 C80 H80 120.8 . .
C81 C80 C79 118.5(5) . .
C79 C80 H80 120.8 . .
O20 C50 O19 124.5(5) . .
O20 C50 C51 117.9(4) . .
O19 C50 C51 117.5(5) . .
C80 C79 C78 117.7(4) . .
C84 C79 C80 120.6(4) . .
C84 C79 C78 121.7(4) . .
O26 C57 Cd1 58.5(2) . 1_455
O26 C57 C58 118.8(4) . .
O25 C57 Cd1 62.7(3) . 1_455
O25 C57 O26 120.5(4) . .
O25 C57 C58 120.6(4) . .
C58 C57 Cd1 168.6(3) . 1_455
C10 C9 C8 120.3(5) . .
C14 C9 C10 119.0(5) . .
C14 C9 C8 120.6(5) . .
C10 C11 O14 117.6(4) . .
C10 C11 C12 121.9(5) . .
C12 C11 O14 120.4(4) . .
C2 C3 H3 120.4 . .
C4 C3 C2 119.2(5) . .
C4 C3 H3 120.4 . .
C66 C65 C64 118.8(4) . .
C70 C65 C66 119.5(4) . .
C70 C65 C64 121.7(4) . .
C42 C37 C36 118.8(4) . .
C38 C37 C42 118.9(5) . .
C38 C37 C36 122.3(5) . .
O1 C1 C2 117.2(5) . .
O2 C1 O1 125.3(5) . .
O2 C1 C2 117.6(5) . .
O7 C29 C30 118.8(4) . .
O8 C29 O7 122.8(4) . .
O8 C29 C30 118.4(4) . .
C51 C56 H56 120.4 . .
C55 C56 C51 119.3(5) . .
C55 C56 H56 120.4 . .
O11 C15 Cd3 58.3(2) . .
O11 C15 C16 119.2(4) . .
O12 C15 Cd3 62.2(3) . .
O12 C15 O11 119.9(5) . .
O12 C15 C16 120.8(4) . .
C16 C15 Cd3 168.4(3) . .
C73 C74 O33 117.8(4) . .
C75 C74 O33 120.7(4) . .
C75 C74 C73 121.4(5) . .
O10 C22 C23 119.5(4) . .
O9 C22 O10 122.8(4) . .
O9 C22 C23 117.7(4) . .
C27 C26 H26 120.9 . .
C27 C26 C25 118.2(4) . .
C25 C26 H26 120.9 . .
C3 C4 O13 117.8(4) . .
C3 C4 C5 122.8(5) . .
C5 C4 O13 119.2(5) . .
C42 C41 O17 119.3(4) . .
C40 C41 O17 118.2(4) . .
C40 C41 C42 122.5(5) . .
C21 C20 O18 124.3(4) . .
C21 C20 C19 121.7(4) . .
C19 C20 O18 113.9(4) . .
C49 C44 C43 120.7(5) . .
C45 C44 C49 119.6(5) . .
C45 C44 C43 119.6(5) . .
C30 C35 H35 120.5 . .
C30 C35 C34 119.1(4) . .
C34 C35 H35 120.5 . .
C21 C16 C15 120.6(4) . .
C17 C16 C15 119.1(4) . .
C17 C16 C21 120.3(5) . .
C20 C21 C16 118.7(4) . .
C20 C21 H21 120.7 . .
C16 C21 H21 120.7 . .
C37 C42 H42 120.5 . .
C41 C42 C37 118.9(5) . .
C41 C42 H42 120.5 . .
C73 C72 C71 118.4(4) . .
C77 C72 C73 120.4(4) . .
C77 C72 C71 121.1(4) . .
C66 C67 O34 120.6(5) . .
C66 C67 C68 122.0(5) . .
C68 C67 O34 117.3(4) . .
C65 C66 H66 120.5 . .
C67 C66 C65 119.1(5) . .
C67 C66 H66 120.5 . .
O4 C8 C9 117.1(5) . .
O3 C8 O4 124.8(5) . .
O3 C8 C9 118.1(5) . .
C56 C55 O31 118.1(4) . .
C54 C55 O31 119.5(5) . .
C54 C55 C56 122.2(5) . .
O22 C43 O21 124.2(5) . .
O22 C43 C44 118.1(5) . .
O21 C43 C44 117.7(5) . .
O29 C78 C79 118.2(4) . .
O30 C78 O29 123.4(5) . .
O30 C78 C79 118.4(4) . .
C32 C33 H33 120.5 . .
C32 C33 C34 118.9(4) . .
C34 C33 H33 120.5 . .
C41 C40 H40 120.7 . .
C41 C40 C39 118.7(5) . .
C39 C40 H40 120.7 . .
C35 C34 H34 119.7 . .
C33 C34 C35 120.6(5) . .
C33 C34 H34 119.7 . .
C79 C84 H84 120.4 . .
C79 C84 C83 119.2(5) . .
C83 C84 H84 120.4 . .
C67 C68 H68 120.7 . .
C67 C68 C69 118.7(5) . .
C69 C68 H68 120.7 . .
C81 C82 H82 120.7 . .
C81 C82 C83 118.6(5) . .
C83 C82 H82 120.7 . .
C24 C25 C26 121.2(5) . .
C24 C25 H25 119.4 . .
C26 C25 H25 119.4 . .
O5 C36 C37 117.3(5) . .
O6 C36 O5 122.9(5) . .
O6 C36 C37 119.8(5) . .
O27 C71 O28 122.4(5) . .
O27 C71 C72 119.5(4) . .
O28 C71 C72 118.2(5) . .
O24 C64 C65 117.2(5) . .
O23 C64 O24 123.5(5) . .
O23 C64 C65 119.2(5) . .
C72 C77 H77 120.0 . .
C72 C77 C76 119.9(5) . .
C76 C77 H77 120.0 . .
C65 C70 H70 119.9 . .
C69 C70 C65 120.1(5) . .
C69 C70 H70 119.9 . .
C37 C38 H38 119.6 . .
C37 C38 C39 120.8(5) . .
C39 C38 H38 119.6 . .
C60 C61 H61 120.5 . .
C62 C61 C60 118.9(5) . .
C62 C61 H61 120.5 . .
C77 C76 H76 120.1 . .
C75 C76 C77 119.7(5) . .
C75 C76 H76 120.1 . .
C51 C52 H52 119.5 . .
C51 C52 C53 120.9(5) . .
C53 C52 H52 119.5 . .
C84 C83 C82 120.6(5) . .
C84 C83 H83 119.7 . .
C82 C83 H83 119.7 . .
Cd2 O4W H4WA 117.2 . .
Cd2 O4W H4WB 115.1 . .
H4WA O4W H4WB 97.0 . .
C20 C19 H19 120.4 . .
C20 C19 C18 119.3(5) . .
C18 C19 H19 120.4 . .
Cd4 O8W H8WA 117.5 . .
Cd4 O8W H8WB 116.6 . .
H8WA O8W H8WB 96.6 . .
C58 C63 H63 120.2 . .
C62 C63 C58 119.6(5) . .
C62 C63 H63 120.2 . .
C40 C39 H39 119.9 . .
C38 C39 C40 120.2(5) . .
C38 C39 H39 119.9 . .
C9 C14 H14 119.8 . .
C13 C14 C9 120.3(5) . .
C13 C14 H14 119.8 . .
C74 C75 C76 120.2(5) . .
C74 C75 H75 119.9 . .
C76 C75 H75 119.9 . .
C4 C5 H5 121.2 . .
C6 C5 C4 117.6(5) . .
C6 C5 H5 121.2 . .
C2 C7 H7 120.1 . .
C6 C7 C2 119.7(5) . .
C6 C7 H7 120.1 . .
C68 C69 H69 119.7 . .
C70 C69 C68 120.6(5) . .
C70 C69 H69 119.7 . .
C16 C17 H17 120.2 . .
C18 C17 C16 119.6(5) . .
C18 C17 H17 120.2 . .
C44 C45 H45 120.0 . .
C46 C45 C44 119.9(5) . .
C46 C45 H45 120.0 . .
C55 C54 H54 120.8 . .
C55 C54 C53 118.5(5) . .
C53 C54 H54 120.8 . .
C11 C12 H12 120.6 . .
C11 C12 C13 118.8(5) . .
C13 C12 H12 120.6 . .
C48 C47 H47 121.0 . .
C48 C47 C46 118.0(5) . .
C46 C47 H47 121.0 . .
C52 C53 H53 119.9 . .
C54 C53 C52 120.2(6) . .
C54 C53 H53 119.9 . .
C61 C62 H62 119.6 . .
C63 C62 C61 120.7(5) . .
C63 C62 H62 119.6 . .
C19 C18 H18 119.8 . .
C17 C18 C19 120.5(5) . .
C17 C18 H18 119.8 . .
C5 C6 C7 121.5(5) . .
C5 C6 H6 119.2 . .
C7 C6 H6 119.2 . .
C14 C13 C12 120.5(6) . .
C14 C13 H13 119.8 . .
C12 C13 H13 119.8 . .
C45 C46 C47 121.3(6) . .
C45 C46 H46 119.4 . .
C47 C46 H46 119.4 . .

loop_
_geom_bond_atom_site_label_1
_geom_bond_atom_site_label_2
_geom_bond_distance
_geom_bond_site_symmetry_2
Cd4 O11 2.328(3) .
Cd4 O24 2.269(3) 2_656
Cd4 O20 2.232(4) .
Cd4 O21 2.317(4) .
Cd4 O7W 2.274(4) .
Cd4 O8W 2.317(5) .
Cd2 O26 2.332(3) 1_655
Cd2 O5 2.266(4) 2_766
Cd2 O1 2.231(4) .
Cd2 O3 2.305(4) .
Cd2 O3W 2.268(4) .
Cd2 O4W 2.341(5) .
Cd1 O26 2.320(3) 1_655
Cd1 O25 2.415(4) 1_655
Cd1 O4 2.229(4) .
Cd1 O2 2.267(4) .
Cd1 O1W 2.298(4) .
Cd1 O2W 2.217(4) .
Cd1 C57 2.717(5) 1_655
Cd3 O11 2.318(3) .
Cd3 O22 2.228(4) .
Cd3 O12 2.405(4) .
Cd3 O19 2.271(4) .
Cd3 O5W 2.306(4) .
Cd3 O6W 2.213(4) .
Cd3 C15 2.720(5) .
P3 O17 1.590(3) .
P3 O13 1.581(3) .
P3 N3 1.584(4) .
P3 N1 1.585(4) .
P1 O14 1.580(3) .
P1 O18 1.582(3) .
P1 N1 1.582(4) .
P1 N2 1.584(4) .
P2 O16 1.598(3) .
P2 O15 1.584(3) .
P2 N3 1.584(4) .
P2 N2 1.584(4) .
P5 O32 1.580(3) .
P5 O35 1.583(3) .
P5 N5 1.579(4) .
P5 N4 1.583(4) .
P6 O31 1.578(3) .
P6 O34 1.584(3) .
P6 N6 1.582(4) .
P6 N4 1.584(4) .
P4 O33 1.579(3) .
P4 O36 1.597(3) .
P4 N6 1.589(4) .
P4 N5 1.586(4) .
O16 C27 1.407(5) .
O15 C32 1.409(5) .
O14 C11 1.406(6) .
O32 C48 1.404(6) .
O33 C74 1.398(6) .
O11 C15 1.281(6) .
O17 C41 1.418(5) .
O36 C81 1.408(6) .
O35 C60 1.396(5) .
O26 Cd2 2.332(3) 1_455
O26 Cd1 2.320(3) 1_455
O26 C57 1.278(6) .
O31 C55 1.416(6) .
O10 C22 1.268(6) .
O18 C20 1.403(5) .
O13 C4 1.415(6) .
O34 C67 1.414(6) .
O5 Cd2 2.266(4) 2_766
O5 C36 1.275(6) .
O24 Cd4 2.269(3) 2_656
O24 C64 1.278(6) .
O25 Cd1 2.415(4) 1_455
O25 C57 1.253(6) .
O22 C43 1.250(7) .
O12 C15 1.258(6) .
O7 C29 1.268(6) .
O29 C78 1.265(6) .
O4 C8 1.261(7) .
O8 C29 1.264(6) .
O20 C50 1.243(6) .
O21 C43 1.264(7) .
O1 C1 1.248(6) .
O7W H7WA 0.8674 .
O7W H7WB 0.8661 .
O27 C71 1.248(6) .
O9 C22 1.263(6) .
O19 C50 1.246(6) .
O3 C8 1.250(7) .
O2 C1 1.242(6) .
O3W H3WA 0.8698 .
O3W H3WB 0.8697 .
O5W H5WA 0.8727 .
O5W H5WB 0.8720 .
O1W H1WA 0.8664 .
O1W H1WB 0.8660 .
O28 C71 1.273(6) .
C27 C28 1.383(6) .
C27 C26 1.373(7) .
C32 C31 1.376(6) .
C32 C33 1.377(7) .
C49 H49 0.9300 .
C49 C48 1.374(7) .
C49 C44 1.391(7) .
C60 C59 1.370(6) .
C60 C61 1.382(7) .
C73 H73 0.9300 .
C73 C74 1.389(6) .
C73 C72 1.395(7) .
C51 C50 1.500(7) .
C51 C56 1.396(7) .
C51 C52 1.373(7) .
C2 C3 1.392(7) .
C2 C1 1.507(7) .
C2 C7 1.386(7) .
C31 H31 0.9300 .
C31 C30 1.395(6) .
O2W H2WA 0.8983 .
O2W H2WB 0.8965 .
O6W H6WA 0.8857 .
O6W H6WB 0.8848 .
C58 C59 1.397(6) .
C58 C57 1.498(7) .
C58 C63 1.382(7) .
C30 C29 1.482(6) .
C30 C35 1.396(7) .
C48 C47 1.378(7) .
O30 C78 1.247(6) .
C23 C28 1.400(6) .
C23 C24 1.389(7) .
C23 C22 1.482(6) .
C59 H59 0.9300 .
C28 H28 0.9300 .
C81 C80 1.371(6) .
C81 C82 1.371(7) .
C24 H24 0.9300 .
C24 C25 1.380(7) .
C10 H10 0.9300 .
C10 C9 1.396(7) .
C10 C11 1.371(6) .
C80 H80 0.9300 .
C80 C79 1.405(7) .
C79 C78 1.491(7) .
C79 C84 1.384(7) .
C57 Cd1 2.717(5) 1_455
C9 C8 1.500(7) .
C9 C14 1.392(7) .
C11 C12 1.372(7) .
C3 H3 0.9300 .
C3 C4 1.367(7) .
C65 C66 1.396(7) .
C65 C64 1.501(7) .
C65 C70 1.394(7) .
C37 C42 1.404(7) .
C37 C36 1.493(7) .
C37 C38 1.383(7) .
O23 C64 1.248(7) .
C56 H56 0.9300 .
C56 C55 1.375(7) .
C15 C16 1.497(7) .
C74 C75 1.372(7) .
C26 H26 0.9300 .
C26 C25 1.399(7) .
C4 C5 1.374(8) .
C41 C42 1.374(7) .
C41 C40 1.366(7) .
C20 C21 1.366(7) .
C20 C19 1.379(7) .
C44 C43 1.497(7) .
C44 C45 1.386(8) .
C35 H35 0.9300 .
C35 C34 1.399(7) .
C16 C21 1.398(6) .
C16 C17 1.387(7) .
C21 H21 0.9300 .
C42 H42 0.9300 .
C72 C71 1.484(7) .
C72 C77 1.389(7) .
C67 C66 1.371(7) .
C67 C68 1.379(7) .
C66 H66 0.9300 .
C55 C54 1.367(8) .
C33 H33 0.9300 .
C33 C34 1.381(7) .
C40 H40 0.9300 .
C40 C39 1.385(7) .
C34 H34 0.9300 .
C84 H84 0.9300 .
C84 C83 1.390(7) .
C68 H68 0.9300 .
C68 C69 1.387(8) .
C82 H82 0.9300 .
C82 C83 1.400(8) .
C25 H25 0.9300 .
C36 O6 1.244(7) .
C77 H77 0.9300 .
C77 C76 1.389(8) .
C70 H70 0.9300 .
C70 C69 1.375(7) .
C38 H38 0.9300 .
C38 C39 1.385(7) .
C61 H61 0.9300 .
C61 C62 1.381(8) .
C76 H76 0.9300 .
C76 C75 1.378(8) .
C52 H52 0.9300 .
C52 C53 1.386(8) .
C83 H83 0.9300 .
O4W H4WA 1.0045 .
O4W H4WB 0.9956 .
C19 H19 0.9300 .
C19 C18 1.379(8) .
O8W H8WA 1.0040 .
O8W H8WB 0.9951 .
C63 H63 0.9300 .
C63 C62 1.380(8) .
C39 H39 0.9300 .
C14 H14 0.9300 .
C14 C13 1.377(9) .
C75 H75 0.9300 .
C5 H5 0.9300 .
C5 C6 1.373(9) .
C7 H7 0.9300 .
C7 C6 1.385(9) .
C69 H69 0.9300 .
C17 H17 0.9300 .
C17 C18 1.379(8) .
C45 H45 0.9300 .
C45 C46 1.372(9) .
C54 H54 0.9300 .
C54 C53 1.385(9) .
C12 H12 0.9300 .
C12 C13 1.388(9) .
C47 H47 0.9300 .
C47 C46 1.387(9) .
C53 H53 0.9300 .
C62 H62 0.9300 .
C18 H18 0.9300 .
C6 H6 0.9300 .
C13 H13 0.9300 .
C46 H46 0.9300 .

loop_
_geom_torsion_atom_site_label_1
_geom_torsion_atom_site_label_2
_geom_torsion_atom_site_label_3
_geom_torsion_atom_site_label_4
_geom_torsion
_geom_torsion_site_symmetry_1
_geom_torsion_site_symmetry_4
Cd4 O11 C15 Cd3 -114.3(4) . .
Cd4 O11 C15 O12 -105.7(5) . .
Cd4 O11 C15 C16 78.8(6) . .
Cd4 O24 C64 C65 -149.7(4) 2_656 .
Cd4 O24 C64 O23 27.4(8) 2_656 .
Cd4 O20 C50 O19 -32.3(8) . .
Cd4 O20 C50 C51 148.2(4) . .
Cd4 O21 C43 O22 56.9(7) . .
Cd4 O21 C43 C44 -123.0(4) . .
Cd2 O26 C57 Cd1 -113.8(4) 1_455 1_455
Cd2 O26 C57 O25 -104.3(5) 1_455 .
Cd2 O26 C57 C58 79.1(6) 1_455 .
Cd2 O5 C36 C37 -149.1(4) 2_766 .
Cd2 O5 C36 O6 28.5(8) 2_766 .
Cd2 O1 C1 O2 -34.0(8) . .
Cd2 O1 C1 C2 146.6(4) . .
Cd2 O3 C8 O4 57.4(8) . .
Cd2 O3 C8 C9 -121.3(4) . .
Cd1 O26 C57 O25 9.4(5) 1_455 .
Cd1 O26 C57 C58 -167.2(4) 1_455 .
Cd1 O25 C57 O26 -9.0(5) 1_455 .
Cd1 O25 C57 C58 167.5(4) 1_455 .
Cd1 O4 C8 O3 -56.6(7) . .
Cd1 O4 C8 C9 122.1(4) . .
Cd1 O2 C1 O1 43.0(9) . .
Cd1 O2 C1 C2 -137.6(5) . .
Cd3 O11 C15 O12 8.7(5) . .
Cd3 O11 C15 C16 -166.9(4) . .
Cd3 O22 C43 O21 -58.3(7) . .
Cd3 O22 C43 C44 121.6(4) . .
Cd3 O12 C15 O11 -8.3(5) . .
Cd3 O12 C15 C16 167.2(4) . .
Cd3 O19 C50 O20 46.1(9) . .
Cd3 O19 C50 C51 -134.4(5) . .
Cd3 C15 C16 C21 108.1(17) . .
Cd3 C15 C16 C17 -67.8(19) . .
P3 O17 C41 C42 86.9(5) . .
P3 O17 C41 C40 -94.1(5) . .
P3 O13 C4 C3 -96.2(5) . .
P3 O13 C4 C5 88.1(5) . .
P1 O14 C11 C10 114.2(4) . .
P1 O14 C11 C12 -69.0(6) . .
P1 O18 C20 C21 34.6(7) . .
P1 O18 C20 C19 -148.7(4) . .
P2 O16 C27 C28 86.0(5) . .
P2 O16 C27 C26 -97.9(5) . .
P2 O15 C32 C31 88.5(5) . .
P2 O15 C32 C33 -94.7(5) . .
P5 O32 C48 C49 113.4(4) . .
P5 O32 C48 C47 -69.2(6) . .
P5 O35 C60 C59 34.4(7) . .
P5 O35 C60 C61 -149.2(4) . .
P6 O31 C55 C56 -96.1(5) . .
P6 O31 C55 C54 88.9(5) . .
P6 O34 C67 C66 86.3(5) . .
P6 O34 C67 C68 -95.1(5) . .
P4 O33 C74 C73 90.2(5) . .
P4 O33 C74 C75 -93.1(5) . .
P4 O36 C81 C80 88.5(5) . .
P4 O36 C81 C82 -96.1(5) . .
O16 P2 O15 C32 -163.2(3) . .
O16 P2 N3 P3 110.9(3) . .
O16 P2 N2 P1 -109.4(3) . .
O16 C27 C28 C23 172.8(4) . .
O16 C27 C26 C25 -173.9(4) . .
O15 P2 O16 C27 -170.8(3) . .
O15 P2 N3 P3 -145.6(2) . .
O15 P2 N2 P1 147.3(2) . .
O15 C32 C31 C30 177.3(4) . .
O15 C32 C33 C34 -177.2(4) . .
O14 P1 O18 C20 47.0(4) . .
O14 P1 N1 P3 148.6(2) . .
O14 P1 N2 P2 -147.8(2) . .
O14 C11 C12 C13 -176.3(6) . .
O32 P5 O35 C60 47.7(4) . .
O32 P5 N5 P4 -146.9(3) . .
O32 P5 N4 P6 147.9(3) . .
O32 C48 C47 C46 -175.7(6) . .
O33 P4 O36 C81 -168.9(4) . .
O33 P4 N6 P6 -144.4(3) . .
O33 P4 N5 P5 146.3(3) . .
O33 C74 C75 C76 -177.4(5) . .
O11 C15 C16 C21 -177.9(4) . .
O11 C15 C16 C17 6.2(7) . .
O17 P3 O13 C4 162.3(4) . .
O17 P3 N3 P2 -108.3(3) . .
O17 P3 N1 P1 104.7(3) . .
O17 C41 C42 C37 176.1(4) . .
O17 C41 C40 C39 -177.9(5) . .
O36 P4 O33 C74 -164.8(4) . .
O36 P4 N6 P6 112.1(3) . .
O36 P4 N5 P5 -110.8(3) . .
O36 C81 C80 C79 174.7(4) . .
O36 C81 C82 C83 -175.3(4) . .
O35 P5 O32 C48 -166.3(4) . .
O35 P5 N5 P4 106.3(3) . .
O35 P5 N4 P6 -102.5(3) . .
O35 C60 C59 C58 177.0(4) . .
O35 C60 C61 C62 -177.6(6) . .
O31 P6 O34 C67 -100.0(4) . .
O31 P6 N6 P4 144.5(3) . .
O31 P6 N4 P5 -146.2(3) . .
O31 C55 C54 C53 176.0(5) . .
O18 P1 O14 C11 -168.0(4) . .
O18 P1 N1 P3 -101.4(3) . .
O18 P1 N2 P2 105.4(3) . .
O18 C20 C21 C16 177.3(4) . .
O18 C20 C19 C18 -177.0(6) . .
O13 P3 O17 C41 -101.2(4) . .
O13 P3 N3 P2 145.7(3) . .
O13 P3 N1 P1 -147.0(3) . .
O13 C4 C5 C6 177.0(5) . .
O34 P6 O31 C55 161.1(4) . .
O34 P6 N6 P4 -109.6(3) . .
O34 P6 N4 P5 105.9(3) . .
O34 C67 C66 C65 176.5(4) . .
O34 C67 C68 C69 -177.5(5) . .
O12 C15 C16 C21 6.6(7) . .
O12 C15 C16 C17 -169.4(5) . .
N3 P3 O17 C41 144.6(3) . .
N3 P3 O13 C4 -85.8(4) . .
N3 P3 N1 P1 -19.9(4) . .
N3 P2 O16 C27 -56.7(4) . .
N3 P2 O15 C32 82.1(4) . .
N3 P2 N2 P1 19.9(4) . .
N6 P6 O31 C55 -87.3(4) . .
N6 P6 O34 C67 145.5(4) . .
N6 P6 N4 P5 -18.2(4) . .
N6 P4 O33 C74 80.2(4) . .
N6 P4 O36 C81 -54.1(4) . .
N6 P4 N5 P5 18.1(4) . .
N1 P3 O17 C41 14.5(4) . .
N1 P3 O13 C4 45.3(4) . .
N1 P3 N3 P2 18.6(4) . .
N1 P1 O14 C11 -49.0(4) . .
N1 P1 O18 C20 -69.1(4) . .
N1 P1 N2 P2 -21.2(4) . .
N5 P5 O32 C48 83.4(4) . .
N5 P5 O35 C60 163.3(4) . .
N5 P5 N4 P6 19.6(4) . .
N5 P4 O33 C74 -50.7(4) . .
N5 P4 O36 C81 77.2(4) . .
N5 P4 N6 P6 -16.5(4) . .
N4 P5 O32 C48 -47.8(4) . .
N4 P5 O35 C60 -67.9(4) . .
N4 P5 N5 P4 -19.8(4) . .
N4 P6 O31 C55 44.5(4) . .
N4 P6 O34 C67 15.4(4) . .
N4 P6 N6 P4 16.8(4) . .
N2 P1 O14 C11 81.5(4) . .
N2 P1 O18 C20 162.4(4) . .
N2 P1 N1 P3 21.0(4) . .
N2 P2 O16 C27 75.4(4) . .
N2 P2 O15 C32 -48.6(4) . .
N2 P2 N3 P3 -18.4(4) . .
C27 C26 C25 C24 0.6(8) . .
C32 C31 C30 C29 177.6(4) . .
C32 C31 C30 C35 -0.4(7) . .
C32 C33 C34 C35 0.2(8) . .
C49 C48 C47 C46 1.6(10) . .
C49 C44 C43 O22 174.5(5) . .
C49 C44 C43 O21 -5.6(7) . .
C49 C44 C45 C46 1.0(10) . .
C60 C61 C62 C63 0.7(11) . .
C73 C74 C75 C76 -0.8(8) . .
C73 C72 C71 O27 -8.7(7) . .
C73 C72 C71 O28 171.8(5) . .
C73 C72 C77 C76 0.7(8) . .
C51 C56 C55 O31 -175.3(4) . .
C51 C56 C55 C54 -0.5(8) . .
C51 C52 C53 C54 1.3(11) . .
C2 C3 C4 O13 -176.7(4) . .
C2 C3 C4 C5 -1.2(8) . .
C2 C7 C6 C5 1.3(11) . .
C31 C32 C33 C34 -0.5(8) . .
C31 C30 C29 O7 -174.6(5) . .
C31 C30 C29 O8 5.5(7) . .
C31 C30 C35 C34 0.2(7) . .
C58 C63 C62 C61 0.1(11) . .
C30 C35 C34 C33 -0.1(8) . .
C48 C49 C44 C43 176.8(4) . .
C48 C49 C44 C45 0.8(7) . .
C48 C47 C46 C45 0.2(12) . .
C23 C24 C25 C26 -1.8(8) . .
C59 C60 C61 C62 -1.2(9) . .
C59 C58 C57 Cd1 109.9(17) . 1_455
C59 C58 C57 O26 -176.9(4) . .
C59 C58 C57 O25 6.5(7) . .
C59 C58 C63 C62 -0.4(9) . .
C28 C27 C26 C25 1.9(7) . .
C28 C23 C24 C25 0.6(7) . .
C28 C23 C22 O10 158.9(4) . .
C28 C23 C22 O9 -21.5(7) . .
C81 C80 C79 C78 179.8(4) . .
C81 C80 C79 C84 0.5(7) . .
C81 C82 C83 C84 0.9(8) . .
C24 C23 C28 C27 1.9(7) . .
C24 C23 C22 O10 -21.4(7) . .
C24 C23 C22 O9 158.2(5) . .
C10 C9 C8 O4 174.5(5) . .
C10 C9 C8 O3 -6.7(7) . .
C10 C9 C14 C13 0.1(10) . .
C10 C11 C12 C13 0.4(10) . .
C80 C81 C82 C83 -0.1(8) . .
C80 C79 C78 O29 169.9(5) . .
C80 C79 C78 O30 -9.8(8) . .
C80 C79 C84 C83 0.3(8) . .
C50 C51 C56 C55 -178.7(4) . .
C50 C51 C52 C53 178.3(6) . .
C79 C84 C83 C82 -1.0(8) . .
C57 C58 C59 C60 -176.9(4) . .
C57 C58 C63 C62 176.5(6) . .
C9 C10 C11 O14 175.1(4) . .
C9 C10 C11 C12 -1.7(8) . .
C9 C14 C13 C12 -1.4(13) . .
C11 C10 C9 C8 176.6(4) . .
C11 C10 C9 C14 1.4(8) . .
C11 C12 C13 C14 1.2(13) . .
C3 C2 C1 O1 -1.4(7) . .
C3 C2 C1 O2 179.2(5) . .
C3 C2 C7 C6 -0.9(9) . .
C3 C4 C5 C6 1.6(9) . .
C65 C70 C69 C68 -2.5(9) . .
C37 C38 C39 C40 -2.5(9) . .
C1 C2 C3 C4 -179.0(4) . .
C1 C2 C7 C6 178.9(6) . .
C29 C30 C35 C34 -177.8(5) . .
C56 C51 C50 O20 0.3(7) . .
C56 C51 C50 O19 -179.3(5) . .
C56 C51 C52 C53 -0.5(9) . .
C56 C55 C54 C53 1.3(9) . .
C15 C16 C21 C20 -177.2(4) . .
C15 C16 C17 C18 177.2(6) . .
C74 C73 C72 C71 178.7(4) . .
C74 C73 C72 C77 -0.3(7) . .
C22 C23 C28 C27 -178.4(4) . .
C22 C23 C24 C25 -179.2(5) . .
C26 C27 C28 C23 -3.2(7) . .
C4 C5 C6 C7 -1.6(11) . .
C41 C40 C39 C38 1.7(8) . .
C20 C19 C18 C17 0.0(10) . .
C44 C49 C48 O32 175.3(4) . .
C44 C49 C48 C47 -2.1(8) . .
C44 C45 C46 C47 -1.4(12) . .
C35 C30 C29 O7 3.4(7) . .
C35 C30 C29 O8 -176.5(5) . .
C16 C17 C18 C19 -0.6(10) . .
C21 C20 C19 C18 -0.1(9) . .
C21 C16 C17 C18 1.2(9) . .
C42 C37 C36 O5 164.0(5) . .
C42 C37 C36 O6 -13.7(8) . .
C42 C37 C38 C39 0.7(8) . .
C42 C41 C40 C39 1.0(8) . .
C72 C73 C74 O33 177.0(4) . .
C72 C73 C74 C75 0.3(7) . .
C72 C77 C76 C75 -1.1(9) . .
C67 C68 C69 C70 1.3(9) . .
C66 C65 C64 O24 162.8(5) . .
C66 C65 C64 O23 -14.4(8) . .
C66 C65 C70 C69 1.5(8) . .
C66 C67 C68 C69 1.0(8) . .
C8 C9 C14 C13 -175.1(7) . .
C55 C54 C53 C52 -1.6(10) . .
C43 C44 C45 C46 -175.1(6) . .
C78 C79 C84 C83 -179.0(5) . .
C33 C32 C31 C30 0.6(7) . .
C40 C41 C42 C37 -2.8(7) . .
C84 C79 C78 O29 -10.8(8) . .
C84 C79 C78 O30 169.5(6) . .
C68 C67 C66 C65 -2.0(7) . .
C82 C81 C80 C79 -0.5(7) . .
C36 C37 C42 C41 -176.9(5) . .
C36 C37 C38 C39 179.5(5) . .
C71 C72 C77 C76 -178.3(5) . .
C64 C65 C66 C67 -176.9(5) . .
C64 C65 C70 C69 179.1(5) . .
C77 C72 C71 O27 170.2(5) . .
C77 C72 C71 O28 -9.3(8) . .
C77 C76 C75 C74 1.2(9) . .
C70 C65 C66 C67 0.8(7) . .
C70 C65 C64 O24 -14.8(8) . .
C70 C65 C64 O23 168.0(6) . .
C38 C37 C42 C41 1.9(7) . .
C38 C37 C36 O5 -14.7(8) . .
C38 C37 C36 O6 167.5(6) . .
C61 C60 C59 C58 0.9(8) . .
C52 C51 C50 O20 -178.5(5) . .
C52 C51 C50 O19 1.9(8) . .
C52 C51 C56 C55 0.1(7) . .
C19 C20 C21 C16 0.8(7) . .
C63 C58 C59 C60 -0.1(7) . .
C63 C58 C57 Cd1 -66.9(19) . 1_455
C63 C58 C57 O26 6.2(7) . .
C63 C58 C57 O25 -170.4(5) . .
C14 C9 C8 O4 -10.4(8) . .
C14 C9 C8 O3 168.4(6) . .
C7 C2 C3 C4 0.8(7) . .
C7 C2 C1 O1 178.8(6) . .
C7 C2 C1 O2 -0.6(8) . .
C17 C16 C21 C20 -1.3(7) . .
C45 C44 C43 O22 -9.5(8) . .
C45 C44 C43 O21 170.5(5) . .
